data_4334745
loop_
_publ_author_name
'Bo Li'
'Samuel J. Kyran'
'Andrew D. Yeung'
'Ashfaq A. Bengali'
'Donald J. Darensbourg'

_publ_contact_author_address
;Department of Chemistry
Texas A&M University
College Station, TX 77843                        
;
_publ_contact_author_email djdarens@mail.chem.tamu.edu
_publ_contact_author_name 'Donald J. Darensbourg'
_publ_contact_author_phone 979-845-5417
_publ_section_title
;
 Acrylic Acid Derivatives of Group 8 Metal Carbonyls: A Structural and
 Kinetic Study
;
_journal_name_full 'Inorganic Chemistry'
_journal_page_first 5438
_journal_page_last 5447
_journal_paper_doi 10.1021/ic4003737
_journal_volume 52
_journal_year 2013
_chemical_formula_sum 'C7 H4 O6 Ru'
_chemical_formula_weight 285.17
_chemical_name_systematic
; 
 ? 
;
_space_group_IT_number 14
_symmetry_cell_setting monoclinic
_symmetry_space_group_name_Hall '-P 2yn'
_symmetry_space_group_name_H-M 'P 1 21/n 1'
_atom_sites_solution_hydrogens geom
_atom_sites_solution_primary direct
_atom_sites_solution_secondary difmap
_audit_creation_method SHELXL-97
_cell_angle_alpha 90.00
_cell_angle_beta 98.44(2)
_cell_angle_gamma 90.00
_cell_formula_units_Z 4
_cell_length_a 8.364(15)
_cell_length_b 10.979(19)
_cell_length_c 10.391(18)
_cell_measurement_reflns_used 1330
_cell_measurement_temperature 110(2)
_cell_measurement_theta_max 23.71
_cell_measurement_theta_min 2.93
_cell_volume 944(3)
_computing_cell_refinement 'Bruker SMART'
_computing_data_collection 'Bruker SMART'
_computing_data_reduction 'Bruker SAINT'
_computing_molecular_graphics 'Bruker SHELXTL'
_computing_publication_material 'Bruker SHELXTL'
_computing_structure_refinement 'SHELXL-97 (Sheldrick, 1997)'
_computing_structure_solution 'SHELXS-97 (Sheldrick, 1990)'
_diffrn_ambient_temperature 110(2)
_diffrn_measured_fraction_theta_full 0.996
_diffrn_measured_fraction_theta_max 0.996
_diffrn_measurement_device_type 'CCD area detector'
_diffrn_measurement_method 'phi and omega scans'
_diffrn_radiation_monochromator graphite
_diffrn_radiation_source 'normal-focus sealed tube'
_diffrn_radiation_type MoK\a
_diffrn_radiation_wavelength 0.71073
_diffrn_reflns_av_R_equivalents 0.0738
_diffrn_reflns_av_sigmaI/netI 0.0880
_diffrn_reflns_limit_h_max 10
_diffrn_reflns_limit_h_min -7
_diffrn_reflns_limit_k_max 13
_diffrn_reflns_limit_k_min -13
_diffrn_reflns_limit_l_max 12
_diffrn_reflns_limit_l_min -12
_diffrn_reflns_number 5309
_diffrn_reflns_theta_full 25.98
_diffrn_reflns_theta_max 25.98
_diffrn_reflns_theta_min 2.71
_exptl_absorpt_coefficient_mu 1.660
_exptl_absorpt_correction_T_max 0.8786
_exptl_absorpt_correction_T_min 0.7888
_exptl_absorpt_correction_type multi-scan
_exptl_absorpt_process_details sadabs
_exptl_crystal_colour colorless
_exptl_crystal_density_diffrn 2.007
_exptl_crystal_description block
_exptl_crystal_F_000 552
_exptl_crystal_size_max 0.15
_exptl_crystal_size_mid 0.10
_exptl_crystal_size_min 0.08
_refine_diff_density_max 1.115
_refine_diff_density_min -1.474
_refine_diff_density_rms 0.235
_refine_ls_extinction_method none
_refine_ls_goodness_of_fit_ref 0.956
_refine_ls_hydrogen_treatment mixed
_refine_ls_matrix_type full
_refine_ls_number_parameters 127
_refine_ls_number_reflns 1846
_refine_ls_number_restraints 0
_refine_ls_restrained_S_all 0.956
_refine_ls_R_factor_all 0.0787
_refine_ls_R_factor_gt 0.0596
_refine_ls_shift/su_max 0.000
_refine_ls_shift/su_mean 0.000
_refine_ls_structure_factor_coef Fsqd
_refine_ls_weighting_details 'calc w=1/[\s^2^(Fo^2^)+(0.1067P)^2^+0.0000P] where P=(Fo^2^+2Fc^2^)/3'
_refine_ls_weighting_scheme calc
_refine_ls_wR_factor_gt 0.1596
_refine_ls_wR_factor_ref 0.1701
_reflns_number_gt 1311
_reflns_number_total 1846
_reflns_threshold_expression >2sigma(I)
_cod_data_source_file ic4003737_si_002_3.cif
_cod_data_source_block Ru(CO)4AA
_cod_database_code 4334745

loop_
_symmetry_equiv_pos_as_xyz
'x, y, z'
'-x+1/2, y+1/2, -z+1/2'
'-x, -y, -z'
'x-1/2, -y-1/2, z-1/2'

loop_
_atom_site_label
_atom_site_type_symbol
_atom_site_fract_x
_atom_site_fract_y
_atom_site_fract_z
_atom_site_U_iso_or_equiv
_atom_site_adp_type
_atom_site_occupancy
_atom_site_symmetry_multiplicity
_atom_site_calc_flag
_atom_site_refinement_flags
C1 C 0.9555(10) 0.4868(8) 0.7982(9) 0.032(2) Uani 1 1 d .
C2 C 0.6509(11) 0.5794(8) 0.7071(8) 0.0301(19) Uani 1 1 d .
C3 C 1.0984(12) 0.6924(8) 0.7144(8) 0.032(2) Uani 1 1 d .
C4 C 0.8472(11) 0.7494(8) 0.8620(8) 0.030(2) Uani 1 1 d .
C5 C 0.8583(12) 0.6185(7) 0.5040(8) 0.031(2) Uani 1 1 d .
H5A H 0.9598 0.6131 0.4780 0.038 Uiso 1 1 calc R
H5B H 0.7995 0.5482 0.5141 0.038 Uiso 1 1 calc R
C6 C 0.7913(11) 0.7373(7) 0.5287(7) 0.029(2) Uani 1 1 d .
H6 H 0.6897 0.7425 0.5547 0.035 Uiso 1 1 calc R
C7 C 0.8826(10) 0.8478(7) 0.5130(8) 0.0254(18) Uani 1 1 d .
O1 O 1.0071(8) 0.3967(6) 0.8404(7) 0.0449(17) Uani 1 1 d .
O2 O 0.5245(8) 0.5428(6) 0.6985(7) 0.0447(17) Uani 1 1 d .
O3 O 1.2327(8) 0.7151(6) 0.7183(6) 0.0435(17) Uani 1 1 d .
O4 O 0.8337(8) 0.8149(6) 0.9458(6) 0.0414(16) Uani 1 1 d .
O5 O 0.7945(7) 0.9495(5) 0.5096(6) 0.0343(15) Uani 1 1 d .
H5 H 0.8517 1.0084 0.4999 0.051 Uiso 1 1 calc R
O6 O 1.0291(8) 0.8505(5) 0.5004(6) 0.0328(14) Uani 1 1 d .
Ru1 Ru 0.87389(8) 0.64028(6) 0.71602(6) 0.0244(3) Uani 1 1 d .

loop_
_atom_site_aniso_label
_atom_site_aniso_U_11
_atom_site_aniso_U_22
_atom_site_aniso_U_33
_atom_site_aniso_U_23
_atom_site_aniso_U_13
_atom_site_aniso_U_12
C1 0.019(5) 0.040(5) 0.039(5) 0.004(4) 0.014(4) 0.001(4)
C2 0.032(5) 0.027(4) 0.034(5) 0.004(4) 0.014(4) -0.001(4)
C3 0.038(6) 0.030(4) 0.032(5) 0.003(4) 0.022(4) 0.005(4)
C4 0.031(5) 0.033(5) 0.023(4) 0.011(4) -0.002(4) 0.000(4)
C5 0.040(6) 0.031(4) 0.023(4) 0.006(3) 0.005(4) 0.003(4)
C6 0.033(5) 0.033(5) 0.022(4) 0.001(3) 0.008(4) -0.001(4)
C7 0.021(5) 0.033(5) 0.021(4) 0.001(3) 0.001(3) 0.004(4)
O1 0.043(4) 0.036(4) 0.059(4) 0.006(3) 0.018(4) 0.007(3)
O2 0.034(4) 0.044(4) 0.057(4) -0.001(3) 0.011(3) -0.006(3)
O3 0.037(4) 0.064(5) 0.030(3) 0.009(3) 0.008(3) -0.005(4)
O4 0.043(4) 0.045(4) 0.038(4) -0.006(3) 0.012(3) -0.001(3)
O5 0.036(4) 0.028(3) 0.042(4) 0.006(3) 0.017(3) 0.002(3)
O6 0.033(4) 0.027(3) 0.043(4) 0.006(3) 0.019(3) 0.004(3)
Ru1 0.0235(4) 0.0260(4) 0.0251(4) 0.0021(3) 0.0079(3) 0.0008(3)

loop_
_atom_type_symbol
_atom_type_description
_atom_type_scat_dispersion_real
_atom_type_scat_dispersion_imag
_atom_type_scat_source
C C 0.0033 0.0016 'International Tables Vol C Tables 4.2.6.8 and 6.1.1.4'
H H 0.0000 0.0000 'International Tables Vol C Tables 4.2.6.8 and 6.1.1.4'
O O 0.0106 0.0060 'International Tables Vol C Tables 4.2.6.8 and 6.1.1.4'
Ru Ru -1.2594 0.8363 'International Tables Vol C Tables 4.2.6.8 and 6.1.1.4'

loop_
_geom_angle_atom_site_label_1
_geom_angle_atom_site_label_2
_geom_angle_atom_site_label_3
_geom_angle
O1 C1 Ru1 176.4(7)
O2 C2 Ru1 177.8(8)
O3 C3 Ru1 175.0(8)
O4 C4 Ru1 178.4(7)
C6 C5 Ru1 72.2(4)
C6 C5 H5A 120.0
Ru1 C5 H5A 112.0
C6 C5 H5B 120.0
Ru1 C5 H5B 86.1
H5A C5 H5B 120.0
C7 C6 C5 120.3(8)
C7 C6 Ru1 113.2(6)
C5 C6 Ru1 69.5(4)
C7 C6 H6 119.9
C5 C6 H6 119.9
Ru1 C6 H6 87.5
O6 C7 O5 121.5(7)
O6 C7 C6 124.7(7)
O5 C7 C6 113.8(8)
C7 O5 H5 109.5
C1 Ru1 C3 88.9(4)
C1 Ru1 C2 89.8(4)
C3 Ru1 C2 175.7(3)
C1 Ru1 C4 104.9(4)
C3 Ru1 C4 92.6(4)
C2 Ru1 C4 91.7(4)
C1 Ru1 C5 107.9(3)
C3 Ru1 C5 86.5(4)
C2 Ru1 C5 90.0(4)
C4 Ru1 C5 147.1(3)
C1 Ru1 C6 146.0(3)
C3 Ru1 C6 91.6(3)
C2 Ru1 C6 87.2(3)
C4 Ru1 C6 109.0(3)
C5 Ru1 C6 38.3(3)

loop_
_geom_bond_atom_site_label_1
_geom_bond_atom_site_label_2
_geom_bond_distance
C1 O1 1.141(10)
C1 Ru1 1.965(10)
C2 O2 1.122(10)
C2 Ru1 1.971(10)
C3 O3 1.145(11)
C3 Ru1 1.966(10)
C4 O4 1.148(10)
C4 Ru1 1.971(9)
C5 C6 1.457(12)
C5 Ru1 2.201(9)
C5 H5A 0.9300
C5 H5B 0.9300
C6 C7 1.455(11)
C6 Ru1 2.237(8)
C6 H6 0.9300
C7 O6 1.252(11)
C7 O5 1.335(9)
O5 H5 0.8200

loop_
_geom_torsion_atom_site_label_1
_geom_torsion_atom_site_label_2
_geom_torsion_atom_site_label_3
_geom_torsion_atom_site_label_4
_geom_torsion
Ru1 C5 C6 C7 105.6(7)
C5 C6 C7 O6 -12.8(13)
Ru1 C6 C7 O6 66.2(10)
C5 C6 C7 O5 165.6(7)
Ru1 C6 C7 O5 -115.4(7)
O1 C1 Ru1 C3 -58(13)
O1 C1 Ru1 C2 118(13)
O1 C1 Ru1 C4 -150(13)
O1 C1 Ru1 C5 29(13)
O1 C1 Ru1 C6 34(13)
O3 C3 Ru1 C1 -4(9)
O3 C3 Ru1 C2 -76(11)
O3 C3 Ru1 C4 101(9)
O3 C3 Ru1 C5 -112(9)
O3 C3 Ru1 C6 -150(9)
O2 C2 Ru1 C1 -82(21)
O2 C2 Ru1 C3 -10(23)
O2 C2 Ru1 C4 173(21)
O2 C2 Ru1 C5 26(21)
O2 C2 Ru1 C6 64(21)
O4 C4 Ru1 C1 130(28)
O4 C4 Ru1 C3 40(28)
O4 C4 Ru1 C2 -140(28)
O4 C4 Ru1 C5 -48(28)
O4 C4 Ru1 C6 -53(28)
C6 C5 Ru1 C1 175.2(5)
C6 C5 Ru1 C3 -97.0(6)
C6 C5 Ru1 C2 85.5(6)
C6 C5 Ru1 C4 -7.5(9)
C7 C6 Ru1 C1 -123.3(7)
C5 C6 Ru1 C1 -8.1(9)
C7 C6 Ru1 C3 -32.8(6)
C5 C6 Ru1 C3 82.4(6)
C7 C6 Ru1 C2 151.3(6)
C5 C6 Ru1 C2 -93.5(6)
C7 C6 Ru1 C4 60.5(7)
C5 C6 Ru1 C4 175.7(5)
C7 C6 Ru1 C5 -115.2(8)
